data_7160464
loop_
_publ_author_name
'Ahmad, Shifa'
'Hashim, P. K.'
'Imajo, Masamichi'
'Cheruthu, Nusaiba Madappuram'
'Takahashi, Kiyonori'
'Tanaka, Shinya'
'Nakamura, Takayoshi'
'Tamaoki, Nobuyuki'

_publ_section_title
;
 Photoswitchable agonists for visible-light activation of the Wnt
 signaling pathway.
;
_journal_issue 17
_journal_name_full 'Organic &amp; biomolecular chemistry'
_journal_page_first 4240
_journal_page_last 4245
_journal_paper_doi 10.1039/d4ob01827c
_journal_volume 23
_journal_year 2025
_chemical_absolute_configuration unk
_chemical_formula_moiety 'C17 H15 N5 O'
_chemical_formula_sum 'C17 H15 N5 O'
_chemical_formula_weight 305.34
_space_group_crystal_system monoclinic
_space_group_IT_number 4
_space_group_name_Hall 'P 2yb'
_space_group_name_H-M_alt 'P 1 21 1'
_atom_sites_solution_hydrogens geom
_audit_creation_date 2024-10-10
_audit_creation_method
;
Olex2 1.3-ac4
(compiled 2020.11.27 svn.r5f609507 for Rigaku Oxford Diffraction, GUI svn.r6214)
;
_audit_update_record
;
2024-10-10 deposited with the CCDC.	2025-03-31 downloaded from the CCDC.
;
_cell_angle_alpha 90
_cell_angle_beta 91.788(4)
_cell_angle_gamma 90
_cell_formula_units_Z 4
_cell_length_a 7.2189(3)
_cell_length_b 25.5663(11)
_cell_length_c 9.9465(6)
_cell_measurement_reflns_used 5697
_cell_measurement_temperature 272.7(8)
_cell_measurement_theta_max 70.3150
_cell_measurement_theta_min 3.4220
_cell_volume 1834.84(16)
_computing_cell_refinement 'CrysAlisPro 1.171.41.99a (Rigaku OD, 2021)'
_computing_data_collection 'CrysAlisPro 1.171.41.99a (Rigaku OD, 2021)'
_computing_data_reduction 'CrysAlisPro 1.171.41.99a (Rigaku OD, 2021)'
_computing_molecular_graphics 'Olex2 1.3-ac4 (Dolomanov et al., 2009)'
_computing_publication_material 'Olex2 1.3-ac4 (Dolomanov et al., 2009)'
_computing_structure_refinement 'SHELXL 2018/3 (Sheldrick, 2015)'
_computing_structure_solution 'SHELXT 2018/2 (Sheldrick, 2018)'
_diffrn_ambient_environment N~2~
_diffrn_ambient_temperature 272.7(8)
_diffrn_detector 'Hybrid Pixel Array Detector'
_diffrn_detector_area_resol_mean 5.8140
_diffrn_measured_fraction_theta_full 1.000
_diffrn_measured_fraction_theta_max 0.990
_diffrn_measurement_details
;
List of Runs (angles in degrees, time in seconds):

  # Type    Start    End  Width  t~exp~   \w     \q     \k     \f   Frames
#--------------------------------------------------------------------------
  1  \w    -86.00 -59.00   0.50    3.19    --    0.00  37.00  30.00   54
  2  \w    -30.00  -3.00   0.50    3.19    --    0.00  37.00  30.00   54
  3  \w     31.00  57.00   0.50    3.19    --    0.00  37.00  30.00   52
  4  \w    -22.00  94.00   0.50   12.78    --    5.00  18.00  30.00  232
  5  \w   -153.00 -87.00   0.50   12.78    --  -94.70  28.00  60.00  132
  6  \w   -183.00-157.00   0.50   12.78    --  -94.70  46.00  90.00   52
  7  \w   -183.00 -30.00   0.50   12.78    --  -94.70  18.00-120.00  306
  8  \w   -165.00 -96.00   0.50   12.78    --  -94.70  18.00  30.00  138
  9  \w   -179.00 -63.00   0.50   12.78    --  -94.70  46.00 120.00  232
 10  \w    -71.00  -5.00   0.50   12.78    --  -94.70  46.00  90.00  132
 11  \w   -127.00 -80.00   0.50   12.78    --  -94.70  46.00  90.00   94
 12  \w   -112.00 -83.00   0.50   12.78    --  -94.70  53.00  52.34   58
 13  \w   -167.00-137.00   0.50   12.78    --  -94.70  53.00  52.34   60
 14  \w    -47.00  -6.00   0.50    3.19    --    0.00  37.00-180.00   82
 15  \w    -62.00 -35.00   0.50    3.19    --    0.00  46.00  60.00   54
 16  \w     57.00  89.00   0.50    3.19    --    0.00  37.00-180.00   64
 17  \w      4.00  51.00   0.50    3.19    --    0.00  37.00-180.00   94
 18  \w   -138.00 -93.00   0.50   12.78    --  -94.70  46.00   0.00   90
 19  \w    -49.00  -6.00   0.50   12.78    --  -94.70  46.00   0.00   86
 20  \w   -168.00-102.00   0.50   12.78    --  -94.70  55.00 160.04  132
 21  \w    -61.00  -5.00   0.50   12.78    --  -94.70  50.00 112.55  112
 22  \w    -96.00 -53.00   0.50   12.78    --  -94.70  54.00  70.88   86
 23  \w    -30.00  -5.00   0.50   12.78    --  -94.70  52.00 178.75   50
 24  \w    -60.00  -5.00   0.50   12.78    --  -94.70  49.00 133.05  110
 25  \w    -74.00  -5.00   0.50   12.78    --  -94.70  54.00  25.59  138
 26  \w    -36.00 -11.00   0.50   12.78    --  -94.70  55.00 136.70   50
 27  \w    -52.00 -11.00   0.50   12.78    --  -94.70  46.00 -30.00   82
 28  \w    -35.00  -6.00   0.50   12.78    --  -94.70  52.00 169.41   58
 29  \w   -150.00-124.00   0.50   12.78    --  -94.70  52.00 178.75   52
 30  \w    -56.00  -6.00   0.50   12.78    --  -94.70  55.00 160.04  100
 31  \w    -54.00  -6.00   0.50   12.78    --  -94.70  46.00-180.00   96
 32  \w    -75.00 -40.00   0.50   12.78    --  -94.70  55.00  82.77   70
 33  \w   -166.00-122.00   0.50   12.78    --  -94.70  55.00  82.77   88
;
_diffrn_measurement_device 'four-circle diffractometer'
_diffrn_measurement_device_type 'XtaLAB AFC11 (RCD3): quarter-chi single'
_diffrn_measurement_method '\w scans'
_diffrn_orient_matrix_type 'CrysAlisPro convention (1999,Acta A55,543-557)'
_diffrn_orient_matrix_UB_11 0.0792253000
_diffrn_orient_matrix_UB_12 -0.0559611000
_diffrn_orient_matrix_UB_13 0.0032580000
_diffrn_orient_matrix_UB_21 -0.0093313000
_diffrn_orient_matrix_UB_22 -0.0016773000
_diffrn_orient_matrix_UB_23 -0.1548508000
_diffrn_orient_matrix_UB_31 0.1981187000
_diffrn_orient_matrix_UB_32 0.0222659000
_diffrn_orient_matrix_UB_33 -0.0035369000
_diffrn_radiation_monochromator mirror
_diffrn_radiation_probe x-ray
_diffrn_radiation_type 'Cu K\a'
_diffrn_radiation_wavelength 1.54184
_diffrn_reflns_av_R_equivalents 0.0498
_diffrn_reflns_av_unetI/netI 0.0541
_diffrn_reflns_Laue_measured_fraction_full 1.000
_diffrn_reflns_Laue_measured_fraction_max 0.990
_diffrn_reflns_limit_h_max 8
_diffrn_reflns_limit_h_min -8
_diffrn_reflns_limit_k_max 31
_diffrn_reflns_limit_k_min -31
_diffrn_reflns_limit_l_max 12
_diffrn_reflns_limit_l_min -12
_diffrn_reflns_number 21086
_diffrn_reflns_point_group_measured_fraction_full 0.995
_diffrn_reflns_point_group_measured_fraction_max 0.973
_diffrn_reflns_theta_full 67.684
_diffrn_reflns_theta_max 72.612
_diffrn_reflns_theta_min 3.457
_diffrn_source 'Rotating-anode X-ray tube'
_diffrn_source_type 'Rigaku (Cu) X-ray Source'
_exptl_absorpt_coefficient_mu 0.590
_exptl_absorpt_correction_T_max 1.00000
_exptl_absorpt_correction_T_min 0.34970
_exptl_absorpt_correction_type multi-scan
_exptl_absorpt_process_details
;
CrysAlisPro 1.171.41.99a (Rigaku Oxford Diffraction, 2021)
Empirical absorption correction using spherical harmonics,
implemented in SCALE3 ABSPACK scaling algorithm.
;
_exptl_crystal_colour orange
_exptl_crystal_colour_primary orange
_exptl_crystal_density_diffrn 1.105
_exptl_crystal_description block
_exptl_crystal_F_000 640
_exptl_crystal_size_max 0.02
_exptl_crystal_size_mid 0.02
_exptl_crystal_size_min 0.01
_refine_diff_density_max 0.168
_refine_diff_density_min -0.151
_refine_diff_density_rms 0.037
_refine_ls_abs_structure_details
;
 Flack x determined using 1917 quotients [(I+)-(I-)]/[(I+)+(I-)]
 (Parsons, Flack and Wagner, Acta Cryst. B69 (2013) 249-259).
;
_refine_ls_abs_structure_Flack 0.0(2)
_refine_ls_extinction_method none
_refine_ls_goodness_of_fit_ref 0.979
_refine_ls_hydrogen_treatment constr
_refine_ls_matrix_type full
_refine_ls_number_parameters 417
_refine_ls_number_reflns 7079
_refine_ls_number_restraints 1
_refine_ls_restrained_S_all 0.979
_refine_ls_R_factor_all 0.0716
_refine_ls_R_factor_gt 0.0496
_refine_ls_shift/su_max 0.004
_refine_ls_shift/su_mean 0.000
_refine_ls_structure_factor_coef Fsqd
_refine_ls_weighting_details 'w=1/[\s^2^(Fo^2^)+(0.0909P)^2^] where P=(Fo^2^+2Fc^2^)/3'
_refine_ls_weighting_scheme calc
_refine_ls_wR_factor_gt 0.1335
_refine_ls_wR_factor_ref 0.1484
_reflns_Friedel_coverage 0.920
_reflns_Friedel_fraction_full 0.990
_reflns_Friedel_fraction_max 0.955
_reflns_number_gt 5005
_reflns_number_total 7079
_reflns_threshold_expression 'I > 2\s(I)'
_cod_data_source_file d4ob01827c2.cif
_cod_data_source_block exp_793_auto_sq
_cod_depositor_comments 'Adding full bibliography for 7160464--7160465.cif.'
_cod_original_cell_volume 1834.82(16)
_cod_database_code 7160464
_shelx_shelxl_version_number 2018/3
_chemical_oxdiff_formula C17H15N5O
_chemical_oxdiff_usercomment 223k
_shelx_space_group_comment
;
The symmetry employed for this shelxl refinement is uniquely defined
by the following loop, which should always be used as a source of
symmetry information in preference to the above space-group names.
They are only intended as comments.
;
_reflns_odcompleteness_completeness 99.97
_reflns_odcompleteness_iscentric 1
_reflns_odcompleteness_theta 66.97
_olex2_refinement_description
;
1. Fixed Uiso
 At 1.2 times of:
  All C(H) groups, All N(H,H) groups
 At 1.5 times of:
  All C(H,H,H) groups
2.a Aromatic/amide H refined with riding coordinates:
 C12(H12), C6(H6), C44(H44), C35(H35), C45(H45), C11(H11), C10(H10), C31(H31),
 C8(H8), C33(H33), C18(H18), C25(H25), C41(H41), C32(H32), C43(H43), C42(H42),
 C22(H22), C20(H20), C21(H21), C19(H19)
2.b X=CH2 refined with riding coordinates:
 N23(H23A,H23B), N46(H46A,H46B)
2.c Idealised Me refined as rotating group:
 C14(H14A,H14B,H14C), C37(H37A,H37B,H37C)
;
_smtbx_masks_void_probe_radius 1.2
_smtbx_masks_void_truncation_radius 1.2
_platon_squeeze_void_probe_radius 1.20
_olex2_submission_special_instructions 'No special instructions were received'
_oxdiff_exptl_absorpt_empirical_details
;
Empirical correction (ABSPACK) includes:
- Absorption correction using spherical harmonics
- Frame scaling
;
_oxdiff_exptl_absorpt_empirical_full_max 1.891
_oxdiff_exptl_absorpt_empirical_full_min 0.407

loop_
_space_group_symop_operation_xyz
'x, y, z'
'-x, y+1/2, -z'

loop_
_atom_site_label
_atom_site_type_symbol
_atom_site_fract_x
_atom_site_fract_y
_atom_site_fract_z
_atom_site_U_iso_or_equiv
_atom_site_adp_type
_atom_site_occupancy
_atom_site_site_symmetry_order
_atom_site_calc_flag
_atom_site_refinement_flags_posn
_atom_site_refinement_flags_adp
_atom_site_refinement_flags_occupancy
_atom_site_disorder_assembly
_atom_site_disorder_group
O13 O 1.7223(4) 0.66057(12) 0.4547(3) 0.0767(8) Uani 1 1 d . . . . .
N15 N 0.6958(4) 0.61721(13) 0.8627(4) 0.0625(8) Uani 1 1 d . . . . .
N29 N 0.6385(4) 0.42731(12) 0.6320(4) 0.0592(8) Uani 1 1 d . . . . .
N38 N 0.1738(4) 0.38662(13) 0.3980(4) 0.0640(9) Uani 1 1 d . . . . .
N2 N 1.1379(4) 0.57677(12) 0.6302(4) 0.0568(8) Uani 1 1 d . . . . .
N27 N 0.3366(4) 0.44431(12) 0.5322(4) 0.0608(8) Uani 1 1 d . . . . .
N4 N 0.8448(4) 0.56012(12) 0.7275(3) 0.0584(8) Uani 1 1 d . . . . .
N16 N 0.7159(4) 0.65450(14) 0.9398(4) 0.0662(9) Uani 1 1 d . . . . .
N39 N 0.1939(5) 0.35068(13) 0.3144(4) 0.0676(9) Uani 1 1 d . . . . .
N23 N 0.9839(4) 0.49879(13) 0.5983(4) 0.0790(11) Uani 1 1 d . . . . .
H23A H 0.889810 0.478834 0.609967 0.095 Uiso 1 1 calc R U . . .
H23B H 1.073812 0.488192 0.550633 0.095 Uiso 1 1 calc R U . . .
N46 N 0.4875(4) 0.50579(13) 0.6618(4) 0.0788(12) Uani 1 1 d . . . . .
H46A H 0.393868 0.526097 0.648037 0.095 Uiso 1 1 calc R U . . .
H46B H 0.580818 0.516242 0.710527 0.095 Uiso 1 1 calc R U . . .
C1 C 1.1399(4) 0.62496(13) 0.6845(4) 0.0508(8) Uani 1 1 d . . . . .
C5 C 0.8538(4) 0.60733(14) 0.7832(4) 0.0529(9) Uani 1 1 d . . . . .
O36 O 1.2363(4) 0.34266(15) 0.8043(4) 0.0903(10) Uani 1 1 d . . . . .
C28 C 0.4880(5) 0.45755(14) 0.6070(5) 0.0590(10) Uani 1 1 d . . . . .
C9 C 1.5878(5) 0.67244(16) 0.5436(4) 0.0583(9) Uani 1 1 d . . . . .
C7 C 1.3031(5) 0.65809(13) 0.6589(4) 0.0510(8) Uani 1 1 d . . . . .
C12 C 1.3359(5) 0.70419(14) 0.7308(4) 0.0576(9) Uani 1 1 d . . . . .
H12 H 1.251553 0.715309 0.793606 0.069 Uiso 1 1 calc R U . . .
C40 C 0.0338(6) 0.34121(16) 0.2296(4) 0.0642(10) Uani 1 1 d . . . . .
C30 C 0.7964(5) 0.34489(14) 0.6070(4) 0.0559(9) Uani 1 1 d . . . . .
C3 C 0.9902(5) 0.54644(14) 0.6546(4) 0.0595(10) Uani 1 1 d . . . . .
C26 C 0.3390(5) 0.39681(14) 0.4785(4) 0.0560(9) Uani 1 1 d . . . . .
C17 C 0.5595(5) 0.66457(18) 1.0217(4) 0.0646(10) Uani 1 1 d . . . . .
C24 C 0.6325(5) 0.37892(14) 0.5792(4) 0.0550(9) Uani 1 1 d . . . . .
C6 C 0.9951(5) 0.64200(14) 0.7626(4) 0.0566(9) Uani 1 1 d . . . . .
H6 H 0.994184 0.675471 0.799213 0.068 Uiso 1 1 calc R U . . .
C44 C -0.2769(7) 0.3549(2) 0.1518(6) 0.0915(16) Uani 1 1 d . . . . .
H44 H -0.391311 0.371198 0.159357 0.110 Uiso 1 1 calc R U . . .
C35 C 0.9362(5) 0.36102(16) 0.6976(4) 0.0603(10) Uani 1 1 d . . . . .
H35 H 0.924947 0.392492 0.743502 0.072 Uiso 1 1 calc R U . . .
C45 C -0.1334(6) 0.36651(19) 0.2424(5) 0.0776(12) Uani 1 1 d . . . . .
H45 H -0.149346 0.390855 0.310583 0.093 Uiso 1 1 calc R U . . .
C11 C 1.4926(5) 0.73326(15) 0.7092(4) 0.0626(10) Uani 1 1 d . . . . .
H11 H 1.513497 0.763723 0.758434 0.075 Uiso 1 1 calc R U . . .
C10 C 1.6181(5) 0.71824(15) 0.6167(5) 0.0639(10) Uani 1 1 d . . . . .
H10 H 1.722925 0.738431 0.602789 0.077 Uiso 1 1 calc R U . . .
C31 C 0.8135(5) 0.29746(15) 0.5418(5) 0.0633(10) Uani 1 1 d . . . . .
H31 H 0.720198 0.286173 0.482064 0.076 Uiso 1 1 calc R U . . .
C8 C 1.4305(5) 0.64266(15) 0.5635(4) 0.0576(9) Uani 1 1 d . . . . .
H8 H 1.409742 0.612396 0.513440 0.069 Uiso 1 1 calc R U . . .
C33 C 1.1054(6) 0.28285(18) 0.6517(5) 0.0704(11) Uani 1 1 d . . . . .
H33 H 1.209711 0.262030 0.666290 0.085 Uiso 1 1 calc R U . . .
C18 C 0.3992(6) 0.63446(19) 1.0168(5) 0.0734(11) Uani 1 1 d . . . . .
H18 H 0.388778 0.606006 0.958756 0.088 Uiso 1 1 calc R U . . .
C25 C 0.4822(5) 0.36215(14) 0.5001(5) 0.0611(10) Uani 1 1 d . . . . .
H25 H 0.478558 0.328732 0.463112 0.073 Uiso 1 1 calc R U . . .
C34 C 1.0920(5) 0.33009(18) 0.7191(4) 0.0658(10) Uani 1 1 d . . . . .
C41 C 0.0546(7) 0.3049(2) 0.1294(5) 0.0839(13) Uani 1 1 d . . . . .
H41 H 0.166362 0.287127 0.122962 0.101 Uiso 1 1 calc R U . . .
C32 C 0.9696(5) 0.26658(17) 0.5653(5) 0.0677(11) Uani 1 1 d . . . . .
H32 H 0.980512 0.234658 0.521396 0.081 Uiso 1 1 calc R U . . .
C43 C -0.2501(9) 0.3193(3) 0.0503(6) 0.0969(18) Uani 1 1 d . . . . .
H43 H -0.346176 0.312109 -0.011483 0.116 Uiso 1 1 calc R U . . .
C42 C -0.0866(8) 0.2947(2) 0.0396(5) 0.0928(16) Uani 1 1 d . . . . .
H42 H -0.070048 0.270738 -0.029260 0.111 Uiso 1 1 calc R U . . .
C22 C 0.5772(7) 0.7069(2) 1.1084(5) 0.0806(13) Uani 1 1 d . . . . .
H22 H 0.684772 0.726899 1.110881 0.097 Uiso 1 1 calc R U . . .
C20 C 0.2742(8) 0.6897(3) 1.1858(6) 0.0984(18) Uani 1 1 d . . . . .
H20 H 0.177671 0.698632 1.241264 0.118 Uiso 1 1 calc R U . . .
C14 C 1.7055(8) 0.6129(2) 0.3821(6) 0.0854(14) Uani 1 1 d . . . . .
H14A H 1.812650 0.608199 0.328550 0.128 Uiso 1 1 calc R U . . .
H14B H 1.596385 0.614078 0.324496 0.128 Uiso 1 1 calc R U . . .
H14C H 1.696247 0.584348 0.444034 0.128 Uiso 1 1 calc R U . . .
C21 C 0.4334(8) 0.7188(2) 1.1908(5) 0.0920(16) Uani 1 1 d . . . . .
H21 H 0.444650 0.746743 1.250282 0.110 Uiso 1 1 calc R U . . .
C19 C 0.2539(7) 0.6474(2) 1.0999(6) 0.0926(16) Uani 1 1 d . . . . .
H19 H 0.145109 0.627928 1.097609 0.111 Uiso 1 1 calc R U . . .
C37 C 1.2309(8) 0.3916(2) 0.8726(6) 0.0991(17) Uani 1 1 d . . . . .
H37A H 1.214407 0.419297 0.808147 0.149 Uiso 1 1 calc R U . . .
H37B H 1.345054 0.396775 0.922945 0.149 Uiso 1 1 calc R U . . .
H37C H 1.129477 0.391741 0.932828 0.149 Uiso 1 1 calc R U . . .

loop_
_atom_site_aniso_label
_atom_site_aniso_U_11
_atom_site_aniso_U_22
_atom_site_aniso_U_33
_atom_site_aniso_U_23
_atom_site_aniso_U_13
_atom_site_aniso_U_12
O13 0.0677(17) 0.078(2) 0.086(2) -0.0044(17) 0.0244(15) -0.0074(14)
N15 0.0567(17) 0.0569(19) 0.074(2) -0.0061(18) 0.0003(15) 0.0020(13)
N29 0.0444(15) 0.0501(18) 0.083(2) -0.0084(16) 0.0014(14) 0.0004(12)
N38 0.0551(17) 0.059(2) 0.077(2) -0.0024(18) -0.0075(16) -0.0019(13)
N2 0.0433(14) 0.0473(17) 0.080(2) -0.0060(15) -0.0002(14) -0.0006(11)
N27 0.0426(15) 0.0484(17) 0.091(2) -0.0086(16) -0.0023(15) 0.0007(11)
N4 0.0453(15) 0.0499(17) 0.080(2) -0.0085(16) 0.0032(14) 0.0002(12)
N16 0.0597(18) 0.067(2) 0.072(2) -0.0062(19) 0.0011(16) -0.0049(14)
N39 0.067(2) 0.056(2) 0.079(2) -0.0097(18) -0.0078(17) 0.0001(14)
N23 0.0486(16) 0.0517(19) 0.138(4) -0.025(2) 0.0167(18) -0.0050(13)
N46 0.0507(17) 0.0524(19) 0.132(4) -0.027(2) -0.0155(19) 0.0039(14)
C1 0.0439(17) 0.0452(18) 0.063(2) -0.0024(17) -0.0053(15) -0.0011(13)
C5 0.0411(16) 0.052(2) 0.066(2) -0.0021(18) -0.0030(15) 0.0014(13)
O36 0.0717(19) 0.106(3) 0.092(2) 0.002(2) -0.0202(17) 0.0158(17)
C28 0.0413(17) 0.046(2) 0.089(3) -0.0094(19) 0.0017(17) 0.0002(13)
C9 0.0517(19) 0.057(2) 0.066(2) 0.0062(19) 0.0037(17) -0.0008(15)
C7 0.0489(17) 0.0422(19) 0.061(2) 0.0041(16) -0.0049(15) 0.0000(13)
C12 0.054(2) 0.0463(19) 0.073(3) -0.0013(18) 0.0003(17) -0.0012(14)
C40 0.066(2) 0.061(2) 0.064(3) 0.006(2) -0.0079(19) -0.0092(18)
C30 0.0491(18) 0.050(2) 0.069(2) 0.0033(18) 0.0028(16) 0.0020(14)
C3 0.0443(17) 0.050(2) 0.084(3) -0.0110(19) -0.0013(17) -0.0012(14)
C26 0.0467(17) 0.047(2) 0.074(3) -0.0039(18) -0.0012(17) -0.0046(14)
C17 0.056(2) 0.074(3) 0.065(3) -0.003(2) 0.0005(18) 0.0104(18)
C24 0.0469(18) 0.048(2) 0.071(2) -0.0020(18) 0.0056(16) 0.0012(13)
C6 0.0503(18) 0.0441(18) 0.075(3) -0.0061(18) 0.0010(17) 0.0021(14)
C44 0.079(3) 0.096(4) 0.098(4) 0.016(3) -0.025(3) -0.020(3)
C35 0.058(2) 0.059(2) 0.065(3) 0.0026(19) 0.0013(18) 0.0029(16)
C45 0.068(3) 0.074(3) 0.089(3) 0.002(2) -0.015(2) -0.007(2)
C11 0.063(2) 0.0407(19) 0.084(3) -0.0045(19) 0.000(2) -0.0046(15)
C10 0.059(2) 0.054(2) 0.079(3) 0.010(2) 0.004(2) -0.0089(16)
C31 0.0537(19) 0.052(2) 0.085(3) -0.005(2) 0.0055(18) 0.0034(15)
C8 0.056(2) 0.052(2) 0.065(2) 0.0021(18) 0.0004(17) -0.0017(15)
C33 0.062(2) 0.071(3) 0.079(3) 0.016(2) 0.011(2) 0.0198(19)
C18 0.072(3) 0.076(3) 0.073(3) 0.001(2) 0.012(2) 0.002(2)
C25 0.054(2) 0.049(2) 0.080(3) -0.0088(19) -0.0036(18) 0.0029(15)
C34 0.055(2) 0.076(3) 0.066(3) 0.007(2) -0.0046(18) 0.0082(18)
C41 0.089(3) 0.080(3) 0.082(3) -0.016(3) 0.001(3) -0.013(2)
C32 0.058(2) 0.058(2) 0.088(3) 0.004(2) 0.010(2) 0.0091(17)
C43 0.106(4) 0.104(4) 0.079(4) 0.009(3) -0.032(3) -0.039(3)
C42 0.103(4) 0.095(4) 0.079(3) -0.004(3) -0.010(3) -0.033(3)
C22 0.080(3) 0.086(3) 0.075(3) -0.012(3) -0.004(2) 0.009(2)
C20 0.093(4) 0.124(5) 0.079(3) 0.003(3) 0.018(3) 0.046(3)
C14 0.090(3) 0.081(3) 0.086(3) -0.009(3) 0.021(3) 0.001(2)
C21 0.095(4) 0.107(4) 0.075(3) -0.014(3) 0.006(3) 0.030(3)
C19 0.071(3) 0.111(4) 0.097(4) 0.003(3) 0.022(3) 0.010(3)
C37 0.091(3) 0.108(4) 0.096(4) -0.004(3) -0.025(3) -0.009(3)

loop_
_atom_type_symbol
_atom_type_description
_atom_type_scat_dispersion_real
_atom_type_scat_dispersion_imag
_atom_type_scat_source
C C 0.0181 0.0091 'International Tables Vol C Tables 4.2.6.8 and 6.1.1.4'
H H 0.0000 0.0000 'International Tables Vol C Tables 4.2.6.8 and 6.1.1.4'
N N 0.0311 0.0180 'International Tables Vol C Tables 4.2.6.8 and 6.1.1.4'
O O 0.0492 0.0322 'International Tables Vol C Tables 4.2.6.8 and 6.1.1.4'

loop_
_geom_angle_atom_site_label_1
_geom_angle_atom_site_label_2
_geom_angle_atom_site_label_3
_geom_angle
_geom_angle_site_symmetry_1
_geom_angle_site_symmetry_3
_geom_angle_publ_flag
C9 O13 C14 117.9(3) . . ?
N16 N15 C5 113.6(3) . . ?
C24 N29 C28 116.1(3) . . ?
N39 N38 C26 113.0(3) . . ?
C1 N2 C3 117.0(3) . . ?
C26 N27 C28 115.6(3) . . ?
C5 N4 C3 115.7(3) . . ?
N15 N16 C17 114.4(3) . . ?
N38 N39 C40 114.1(3) . . ?
N2 C1 C7 117.0(3) . . ?
N2 C1 C6 120.8(3) . . ?
C6 C1 C7 122.2(3) . . ?
N4 C5 N15 111.2(3) . . ?
N4 C5 C6 123.5(3) . . ?
C6 C5 N15 125.3(3) . . ?
C34 O36 C37 118.2(4) . . ?
N27 C28 N29 126.3(3) . . ?
N27 C28 N46 116.2(3) . . ?
N46 C28 N29 117.5(3) . . ?
O13 C9 C10 114.9(3) . . ?
O13 C9 C8 124.9(4) . . ?
C8 C9 C10 120.2(4) . . ?
C12 C7 C1 121.2(3) . . ?
C12 C7 C8 118.8(3) . . ?
C8 C7 C1 120.0(3) . . ?
C11 C12 C7 120.2(4) . . ?
C45 C40 N39 124.0(4) . . ?
C41 C40 N39 116.0(4) . . ?
C41 C40 C45 120.0(4) . . ?
C35 C30 C24 120.2(3) . . ?
C31 C30 C24 120.6(3) . . ?
C31 C30 C35 119.3(3) . . ?
N4 C3 N2 125.8(3) . . ?
N4 C3 N23 116.5(3) . . ?
N23 C3 N2 117.7(3) . . ?
N27 C26 N38 111.6(3) . . ?
N27 C26 C25 123.1(3) . . ?
C25 C26 N38 125.2(3) . . ?
C18 C17 N16 123.3(4) . . ?
C22 C17 N16 115.7(4) . . ?
C22 C17 C18 120.9(4) . . ?
N29 C24 C30 116.8(3) . . ?
N29 C24 C25 121.4(3) . . ?
C25 C24 C30 121.8(3) . . ?
C5 C6 C1 117.1(3) . . ?
C43 C44 C45 120.0(6) . . ?
C34 C35 C30 119.9(4) . . ?
C40 C45 C44 118.6(5) . . ?
C10 C11 C12 121.3(4) . . ?
C11 C10 C9 119.5(3) . . ?
C30 C31 C32 120.2(4) . . ?
C9 C8 C7 120.1(4) . . ?
C32 C33 C34 121.1(4) . . ?
C17 C18 C19 119.2(5) . . ?
C26 C25 C24 117.4(3) . . ?
O36 C34 C35 124.3(4) . . ?
O36 C34 C33 116.3(4) . . ?
C35 C34 C33 119.4(4) . . ?
C42 C41 C40 120.6(5) . . ?
C33 C32 C31 120.1(4) . . ?
C42 C43 C44 120.7(5) . . ?
C43 C42 C41 120.1(6) . . ?
C21 C22 C17 119.1(5) . . ?
C21 C20 C19 121.3(5) . . ?
C20 C21 C22 120.5(5) . . ?
C20 C19 C18 119.0(5) . . ?

loop_
_geom_bond_atom_site_label_1
_geom_bond_atom_site_label_2
_geom_bond_distance
_geom_bond_site_symmetry_2
_geom_bond_publ_flag
O13 C9 1.368(5) . ?
O13 C14 1.419(6) . ?
N15 N16 1.229(4) . ?
N15 C5 1.431(5) . ?
N29 C28 1.350(4) . ?
N29 C24 1.344(5) . ?
N38 N39 1.250(5) . ?
N38 C26 1.439(5) . ?
N2 C1 1.345(5) . ?
N2 C3 1.346(5) . ?
N27 C28 1.346(5) . ?
N27 C26 1.327(5) . ?
N4 C5 1.329(5) . ?
N4 C3 1.340(5) . ?
N16 C17 1.436(5) . ?
N39 C40 1.430(5) . ?
N23 C3 1.341(5) . ?
N46 C28 1.348(5) . ?
C1 C7 1.479(5) . ?
C1 C6 1.392(5) . ?
C5 C6 1.372(5) . ?
O36 C34 1.360(5) . ?
O36 C37 1.425(7) . ?
C9 C10 1.392(6) . ?
C9 C8 1.386(5) . ?
C7 C12 1.395(5) . ?
C7 C8 1.399(5) . ?
C12 C11 1.376(5) . ?
C40 C45 1.379(6) . ?
C40 C41 1.373(6) . ?
C30 C24 1.487(5) . ?
C30 C35 1.395(5) . ?
C30 C31 1.382(5) . ?
C26 C25 1.373(5) . ?
C17 C18 1.390(6) . ?
C17 C22 1.386(6) . ?
C24 C25 1.389(5) . ?
C44 C45 1.384(7) . ?
C44 C43 1.379(8) . ?
C35 C34 1.386(5) . ?
C11 C10 1.366(6) . ?
C31 C32 1.390(5) . ?
C33 C34 1.386(6) . ?
C33 C32 1.349(6) . ?
C18 C19 1.396(6) . ?
C41 C42 1.359(7) . ?
C43 C42 1.344(9) . ?
C22 C21 1.377(7) . ?
C20 C21 1.368(9) . ?
C20 C19 1.384(8) . ?

loop_
_smtbx_masks_void_nr
_smtbx_masks_void_average_x
_smtbx_masks_void_average_y
_smtbx_masks_void_average_z
_smtbx_masks_void_volume
_smtbx_masks_void_count_electrons
_smtbx_masks_void_content
1 -0.595 0.003 -0.135 201.0 43.9 ?
2 -0.792 0.503 0.135 201.0 44.0 ?
